data_2310312
loop_
_publ_author_name
'Shoemaker, C.B.'
'Shoemaker, D.P.'

_publ_section_title
;
 A variation on the sigma-phase structure: the structure of the P phase,
 Mo - Ni - Cr
;
_journal_name_full 'Acta Crystallographica (1,1948-23,1967)'
_journal_page_first 734
_journal_page_last 735
_journal_volume 8
_journal_year 1955
_chemical_formula_sum 'Cr9.61 Mo25.12 Ni21.27'
_space_group_IT_number 62
_symmetry_space_group_name_Hall '-P 2c 2ab'
_symmetry_space_group_name_H-M 'P b n m'
_cell_angle_alpha 90
_cell_angle_beta 90
_cell_angle_gamma 90
_cell_formula_units_Z 1
_cell_length_a 9.07
_cell_length_b 17.01
_cell_length_c 4.74
_cell_volume 731.291
_citation_journal_id_ASTM ACCRA9
_cod_data_source_file Shoemaker_ACCRA9_1955_1314.cif
_cod_data_source_block Cr9.61Mo25.12Ni21.27
_cod_original_cell_volume 731.2905
_cod_original_sg_symbol_Hall '-P 2ac 2n (z,x,y)'
_cod_database_code 2310312

loop_
_symmetry_equiv_pos_as_xyz
x,y,z
x+1/2,-y+1/2,-z
-x+1/2,y+1/2,-z+1/2
-x,-y,z+1/2
-x,-y,-z
-x-1/2,y-1/2,z
x-1/2,-y-1/2,z-1/2
x,y,-z-1/2

loop_
_atom_site_label
_atom_site_type_symbol
_atom_site_fract_x
_atom_site_fract_y
_atom_site_fract_z
_atom_site_occupancy
_atom_site_U_iso_or_equiv
Cr3 Cr 0.34 0.158 0.25 0.184 0.0
Cr11 Cr 0.25 0.535 0 0.31 0.0
Ni4 Ni 0.59 0.19 0.25 0.406 0.0
Mo1 Mo 0.063 0.118 0.25 0.41 0.0
Ni3 Ni 0.34 0.158 0.25 0.406 0.0
Mo10 Mo 0.513 0.027 0.25 1 0.0
Ni2 Ni 0.15 0.248 0.25 0.406 0.0
Mo4 Mo 0.59 0.19 0.25 0.41 0.0
Cr4 Cr 0.59 0.19 0.25 0.184 0.0
Cr1 Cr 0.063 0.118 0.25 0.184 0.0
Mo12 Mo 0.38 0.288 0 0.41 0.0
Mo7 Mo 0.19 0.412 0.25 1 0.0
Mo9 Mo 0.943 0.368 0.25 0.41 0.0
Mo6 Mo 0.443 0.447 0.25 1 0.0
Cr8 Cr 0.807 0.082 0.25 0.31 0.0
Mo3 Mo 0.34 0.158 0.25 0.41 0.0
Cr12 Cr 0.38 0.288 0 0.184 0.0
Ni9 Ni 0.943 0.368 0.25 0.406 0.0
Ni11 Ni 0.25 0.535 0 0.69 0.0
Mo2 Mo 0.15 0.248 0.25 0.41 0.0
Cr2 Cr 0.15 0.248 0.25 0.184 0.0
Ni1 Ni 0.063 0.118 0.25 0.406 0.0
Ni5 Ni 0.673 0.337 0.25 0.406 0.0
Cr9 Cr 0.943 0.368 0.25 0.184 0.0
Cr5 Cr 0.673 0.337 0.25 0.184 0.0
Mo5 Mo 0.673 0.337 0.25 0.41 0.0
Ni8 Ni 0.807 0.082 0.25 0.69 0.0
Ni12 Ni 0.38 0.288 0 0.406 0.0
